data_2240827
loop_
_publ_author_name
'Subhadramma, Shivanna'
'Siddaraju, Budanur Papaiah'
'Naveen, Chandra'
'Saravanan, Janardhanan'
'Gayathri, Dasararaju'

_publ_section_title
;
 Crystal structure of 2-cyano-<i>N</i>-(furan-2-ylmethyl)acetamide
;
_journal_issue 7
_journal_name_full 'Acta Crystallographica Section E'
_journal_page_first o455
_journal_page_last o456
_journal_paper_doi 10.1107/S2056989015010488
_journal_volume 71
_journal_year 2015
_chemical_formula_iupac 'C8 H8 N2 O2'
_chemical_formula_moiety 'C8 H8 N2 O2'
_chemical_formula_sum 'C8 H8 N2 O2'
_chemical_formula_weight 164.16
_chemical_name_systematic
;
2-Cyano-<i>N</i>-(furan-2-ylmethyl)acetamide
;
_space_group_crystal_system monoclinic
_space_group_IT_number 14
_space_group_name_Hall '-P 2ybc'
_space_group_name_H-M_alt 'P 1 21/c 1'
_symmetry_space_group_name_Hall '-P 2ybc'
_symmetry_space_group_name_H-M 'P 1 21/c 1'
_atom_sites_solution_hydrogens geom
_audit_creation_method SHELXL-2014/7
_cell_angle_alpha 90
_cell_angle_beta 93.482(3)
_cell_angle_gamma 90
_cell_formula_units_Z 4
_cell_length_a 4.8093(4)
_cell_length_b 14.9495(16)
_cell_length_c 11.4969(11)
_cell_measurement_reflns_used 1455
_cell_measurement_temperature 293(2)
_cell_measurement_theta_max 24.978
_cell_measurement_theta_min 2.237
_cell_volume 825.06(14)
_computing_cell_refinement
;
APEX2 and SAINT (Bruker, 2004)
;
_computing_data_collection
;
APEX2 (Bruker, 2004)
;
_computing_data_reduction
;
SAINT and XPREP (Bruker, 2004)
;
_computing_molecular_graphics
;
PLATON (Spek, 2009)
;
_computing_publication_material
;
SHELXL-2014/7 (Sheldrick, 2015) and PLATON (Spek, 2009)
;
_computing_structure_refinement
;
SHELXL-2014/7 (Sheldrick, 2015)
;
_computing_structure_solution
;
SHELXS-2014/7 (Sheldrick, 2008)
;
_diffrn_ambient_temperature 293(2)
_diffrn_detector_area_resol_mean 8.0216
_diffrn_measured_fraction_theta_full 0.999
_diffrn_measured_fraction_theta_max 0.999
_diffrn_measurement_device_type 'Bruker APEXII CCD'
_diffrn_measurement_method '\w and \f scan'
_diffrn_radiation_monochromator graphite
_diffrn_radiation_source 'fine-focus sealed tube'
_diffrn_radiation_type MoK\a
_diffrn_radiation_wavelength 0.71073
_diffrn_reflns_av_R_equivalents 0.0265
_diffrn_reflns_limit_h_max 5
_diffrn_reflns_limit_h_min -5
_diffrn_reflns_limit_k_max 17
_diffrn_reflns_limit_k_min -17
_diffrn_reflns_limit_l_max 13
_diffrn_reflns_limit_l_min -12
_diffrn_reflns_number 7302
_diffrn_reflns_theta_full 24.978
_diffrn_reflns_theta_max 24.978
_diffrn_reflns_theta_min 2.237
_exptl_absorpt_coefficient_mu 0.098
_exptl_absorpt_correction_T_max 0.986
_exptl_absorpt_correction_T_min 0.946
_exptl_absorpt_correction_type multi-scan
_exptl_absorpt_process_details
;
(SADABS; Bruker, 2004)
;
_exptl_crystal_colour colourless
_exptl_crystal_density_diffrn 1.322
_exptl_crystal_description block
_exptl_crystal_F_000 344
_exptl_crystal_size_max 0.3
_exptl_crystal_size_mid 0.2
_exptl_crystal_size_min 0.2
_refine_diff_density_max 0.144
_refine_diff_density_min -0.134
_refine_ls_extinction_method none
_refine_ls_goodness_of_fit_ref 1.091
_refine_ls_hydrogen_treatment constr
_refine_ls_matrix_type full
_refine_ls_number_parameters 109
_refine_ls_number_reflns 1455
_refine_ls_number_restraints 0
_refine_ls_restrained_S_all 1.091
_refine_ls_R_factor_all 0.0466
_refine_ls_R_factor_gt 0.0368
_refine_ls_shift/su_max 0.000
_refine_ls_shift/su_mean 0.000
_refine_ls_structure_factor_coef Fsqd
_refine_ls_weighting_details 'w=1/[\s^2^(Fo^2^)+(0.0542P)^2^+0.1342P] where P=(Fo^2^+2Fc^2^)/3'
_refine_ls_weighting_scheme calc
_refine_ls_wR_factor_gt 0.1024
_refine_ls_wR_factor_ref 0.1111
_reflns_number_gt 1175
_reflns_number_total 1455
_reflns_threshold_expression 'I > 2\s(I)'
_cod_data_source_file su5145sup1.cif
_cod_data_source_block I
_cod_database_code 2240827
_shelx_space_group_comment
;
The symmetry employed for this shelxl refinement is uniquely defined
by the following loop, which should always be used as a source of
symmetry information in preference to the above space-group names.
They are only intended as comments.
;

loop_
_space_group_symop_operation_xyz
'x, y, z'
'-x, y+1/2, -z+1/2'
'-x, -y, -z'
'x, -y-1/2, z-1/2'

loop_
_atom_site_type_symbol
_atom_site_label
_atom_site_fract_x
_atom_site_fract_y
_atom_site_fract_z
_atom_site_U_iso_or_equiv
_atom_site_adp_type
_atom_site_calc_flag
_atom_site_occupancy
C C1 0.6009(4) 0.71318(14) 0.26789(17) 0.0705(5) Uani d 1
H H1A 0.7123 0.7616 0.2502 0.085 Uiso calc 1
C C2 0.6246(4) 0.65991(17) 0.37051(16) 0.0816(6) Uani d 1
H H2 0.7549 0.6667 0.4330 0.098 Uiso calc 1
C C3 0.4271(5) 0.59926(15) 0.36003(17) 0.0777(6) Uani d 1
H H3 0.3942 0.5558 0.4154 0.093 Uiso calc 1
C C4 0.3883(3) 0.68024(10) 0.20223(13) 0.0483(4) Uani d 1
C C5 0.2563(3) 0.70388(11) 0.08709(13) 0.0575(4) Uani d 1
H H5A 0.0559 0.7057 0.0925 0.069 Uiso calc 1
H H5B 0.3170 0.7633 0.0660 0.069 Uiso calc 1
C C6 0.1307(3) 0.59915(10) -0.07049(12) 0.0443(4) Uani d 1
C C7 0.2372(3) 0.54182(11) -0.16707(12) 0.0506(4) Uani d 1
H H7A 0.4373 0.5489 -0.1694 0.061 Uiso calc 1
H H7B 0.1983 0.4793 -0.1522 0.061 Uiso calc 1
C C8 0.1019(4) 0.56845(11) -0.27806(15) 0.0590(4) Uani d 1
N N1 0.3219(2) 0.64139(9) -0.00467(10) 0.0467(3) Uani d 1
H H1 0.4942 0.6316 -0.0164 0.056 Uiso calc 1
N N2 -0.0079(5) 0.59089(12) -0.36283(16) 0.0947(6) Uani d 1
O O1 0.2779(2) 0.60909(8) 0.25698(10) 0.0649(4) Uani d 1
O O2 -0.1197(2) 0.60352(9) -0.05760(11) 0.0713(4) Uani d 1

loop_
_atom_site_aniso_label
_atom_site_aniso_U_11
_atom_site_aniso_U_22
_atom_site_aniso_U_33
_atom_site_aniso_U_12
_atom_site_aniso_U_13
_atom_site_aniso_U_23
C1 0.0617(10) 0.0790(13) 0.0714(12) -0.0144(9) 0.0087(9) -0.0277(10)
C2 0.0772(13) 0.1118(17) 0.0535(11) 0.0191(13) -0.0147(9) -0.0260(11)
C3 0.1019(15) 0.0806(14) 0.0500(10) 0.0116(12) -0.0012(10) -0.0002(9)
C4 0.0465(8) 0.0503(9) 0.0491(8) 0.0010(7) 0.0112(6) -0.0087(7)
C5 0.0624(10) 0.0576(10) 0.0535(9) 0.0132(8) 0.0110(7) -0.0042(7)
C6 0.0312(7) 0.0565(9) 0.0455(8) 0.0070(6) 0.0038(6) 0.0080(7)
C7 0.0404(7) 0.0614(10) 0.0497(9) 0.0038(7) 0.0004(6) -0.0016(7)
C8 0.0713(11) 0.0528(10) 0.0526(10) -0.0083(8) 0.0015(8) 0.0013(8)
N1 0.0339(6) 0.0611(8) 0.0458(7) 0.0072(5) 0.0079(5) -0.0030(6)
N2 0.1407(18) 0.0789(12) 0.0611(10) -0.0056(11) -0.0226(11) 0.0125(9)
O1 0.0713(8) 0.0667(8) 0.0568(7) -0.0098(6) 0.0037(6) 0.0023(6)
O2 0.0304(6) 0.1024(10) 0.0816(9) 0.0076(6) 0.0088(5) -0.0081(7)

loop_
_atom_type_symbol
_atom_type_description
_atom_type_scat_dispersion_real
_atom_type_scat_dispersion_imag
_atom_type_scat_source
C C 0.0033 0.0016 'International Tables Vol C Tables 4.2.6.8 and 6.1.1.4'
H H 0.0000 0.0000 'International Tables Vol C Tables 4.2.6.8 and 6.1.1.4'
N N 0.0061 0.0033 'International Tables Vol C Tables 4.2.6.8 and 6.1.1.4'
O O 0.0106 0.0060 'International Tables Vol C Tables 4.2.6.8 and 6.1.1.4'

loop_
_geom_angle_atom_site_label_1
_geom_angle_atom_site_label_2
_geom_angle_atom_site_label_3
_geom_angle
C4 C1 C2 106.51(18)
C4 C1 H1A 126.7
C2 C1 H1A 126.7
C3 C2 C1 106.82(17)
C3 C2 H2 126.6
C1 C2 H2 126.6
C2 C3 O1 110.29(18)
C2 C3 H3 124.9
O1 C3 H3 124.9
C1 C4 O1 109.60(15)
C1 C4 C5 134.05(17)
O1 C4 C5 116.34(13)
N1 C5 C4 113.30(13)
N1 C5 H5A 108.9
C4 C5 H5A 108.9
N1 C5 H5B 108.9
C4 C5 H5B 108.9
H5A C5 H5B 107.7
O2 C6 N1 124.26(14)
O2 C6 C7 119.83(13)
N1 C6 C7 115.90(12)
C8 C7 C6 109.59(13)
C8 C7 H7A 109.8
C6 C7 H7A 109.8
C8 C7 H7B 109.8
C6 C7 H7B 109.8
H7A C7 H7B 108.2
N2 C8 C7 178.0(2)
C6 N1 C5 123.31(12)
C6 N1 H1 118.3
C5 N1 H1 118.3
C3 O1 C4 106.78(14)

loop_
_geom_bond_atom_site_label_1
_geom_bond_atom_site_label_2
_geom_bond_distance
C1 C4 1.328(2)
C1 C2 1.422(3)
C1 H1A 0.9300
C2 C3 1.314(3)
C2 H2 0.9300
C3 O1 1.355(2)
C3 H3 0.9300
C4 O1 1.3602(19)
C4 C5 1.476(2)
C5 N1 1.4579(19)
C5 H5A 0.9700
C5 H5B 0.9700
C6 O2 1.2238(16)
C6 N1 1.3162(18)
C6 C7 1.516(2)
C7 C8 1.452(2)
C7 H7A 0.9700
C7 H7B 0.9700
C8 N2 1.131(2)
N1 H1 0.8600

loop_
_geom_hbond_atom_site_label_D
_geom_hbond_atom_site_label_H
_geom_hbond_atom_site_label_A
_geom_hbond_site_symmetry_A
_geom_hbond_distance_DH
_geom_hbond_distance_HA
_geom_hbond_distance_DA
_geom_hbond_angle_DHA
N1 H1 O2 1_655 0.86 1.99 2.8460(10) 175
C7 H7A O2 1_655 0.97 2.55 3.395(2) 145

loop_
_geom_torsion_atom_site_label_1
_geom_torsion_atom_site_label_2
_geom_torsion_atom_site_label_3
_geom_torsion_atom_site_label_4
_geom_torsion
C4 C1 C2 C3 -0.1(2)
C1 C2 C3 O1 0.5(2)
C2 C1 C4 O1 -0.39(19)
C2 C1 C4 C5 -179.82(17)
C1 C4 C5 N1 105.9(2)
O1 C4 C5 N1 -73.48(17)
O2 C6 C7 C8 55.19(19)
N1 C6 C7 C8 -125.10(14)
O2 C6 N1 C5 -4.5(2)
C7 C6 N1 C5 175.82(13)
C4 C5 N1 C6 124.16(16)
C2 C3 O1 C4 -0.7(2)
C1 C4 O1 C3 0.70(18)
C5 C4 O1 C3 -179.76(14)

_cod_database_fobs_code 2240827
